data_2016890
loop_
_publ_author_name
'Ianelli, S.'
'Nardelli, M.'
'Giordano, C.'
'Coppi, L.'
'Restelli, A.'

_publ_section_title
;Enantiomerically pure \a-haloketals: structure and conformation of
 (2'<i>S</i>,4'<i>R</i>,5'<i>R</i>)-dimethyl
 2'-halo-1',2',3',4'-tetrahydrospiro[1,3-dioxolane-2,1'-naphthalene]-4,5-dicarboxylates
 (halo = Cl, Br, I)
;
_journal_issue 9
_journal_name_full 'Acta Crystallographica Section C'
_journal_page_first 1722
_journal_page_last 1727
_journal_paper_doi 10.1107/S0108270192005699
_journal_volume 48
_journal_year 1992
_chemical_formula_analytical ' C16 H17 I O6 '
_chemical_formula_moiety ' C16 H17 I O6 '
_chemical_formula_sum 'C16 H17 I O6'
_chemical_formula_weight 432.21
_chemical_name_systematic
;
  2'-S-Iodo-3',4'-dihydro-spiro[1,3-dioxolane-2,1'-
  (2'H)-naphthalene]-4,5-R,R-dicarboxylic Acid Dimethyl Ester
;
_space_group_crystal_system orthorhombic
_space_group_IT_number 19
_space_group_name_Hall 'P 2ac 2ab'
_space_group_name_H-M_alt 'P 21 21 21'
_cell_angle_alpha 90.00
_cell_angle_beta 90.00
_cell_angle_gamma 90.00
_cell_formula_units_Z 4
_cell_length_a 15.317(3)
_cell_length_b 15.056(2)
_cell_length_c 7.255(2)
_cell_measurement_reflns_used 28
_cell_measurement_temperature 293(2)
_cell_measurement_theta_max 40
_cell_measurement_theta_min 26
_cell_volume 1673.1(6)
_diffrn_ambient_temperature 293(2)
_diffrn_measurement_device 'Siemens-AED diffractometer'
_diffrn_measurement_method '\q--2\q scan'
_diffrn_radiation_monochromator Ni-filter
_diffrn_radiation_source 'standard Cu anode'
_diffrn_radiation_type Cu-K\a~1~
_diffrn_radiation_wavelength 1.540562
_diffrn_reflns_av_R_equivalents 0.0323
_diffrn_reflns_limit_h_max 21
_diffrn_reflns_limit_h_min -21
_diffrn_reflns_limit_k_max 20
_diffrn_reflns_limit_k_min -20
_diffrn_reflns_limit_l_max 11
_diffrn_reflns_limit_l_min 0
_diffrn_reflns_number 6917
_diffrn_reflns_reduction_process
;
 Standard. Lp correction. Equivalent reflections merged.
;
_diffrn_reflns_theta_max 70
_diffrn_reflns_theta_min 3
_diffrn_standards_decay_% 0
_diffrn_standards_interval_count 50
_diffrn_standards_number 1
_exptl_absorpt_coefficient_mu 15.441
_exptl_absorpt_correction_type sphere
_exptl_crystal_colour colourless
_exptl_crystal_density_diffrn 1.716
_exptl_crystal_description
;
 Prismatic crystals
;
_exptl_crystal_F_000 856.0
_refine_diff_density_max 0.33
_refine_diff_density_min -0.99
_refine_ls_extinction_method 'not applied'
_refine_ls_goodness_of_fit_obs 0.8421
_refine_ls_hydrogen_treatment noref
_refine_ls_matrix_type full
_refine_ls_number_constraints 0
_refine_ls_number_parameters 258
_refine_ls_number_reflns 2699
_refine_ls_number_restraints 0
_refine_ls_R_factor_obs 0.0377
_refine_ls_shift/esd_max 0.12
_refine_ls_structure_factor_coef F
_refine_ls_weighting_details w=1/[\s^2^(F~o~)+0.005F~o~^2^]
_refine_ls_weighting_scheme calc
_refine_ls_wR_factor_obs 0.0587
_reflns_observed_criterion I>2\s(I)
_cod_data_source_file ka1004.cif
_cod_data_source_block 3c
_cod_depositor_comments
;
 Updating space group information and adding the symmetry operation list.

 Antanas Vaitkus,
 2018-06-18

The following automatic conversions were performed:

'_refine_ls_weighting_scheme' value 'w=1/[\s^2^(F~o~)+0.005F~o~^2^]'
was changed to 'calc'. New tag '_refine_ls_weighting_details' was
created. The value of the new tag was set to
'w=1/[\s^2^(F~o~)+0.005F~o~^2^]'.

Automatic conversion script
Id: cif_fix_values 3143 2015-03-26 13:38:13Z robertas 
;
_cod_original_cell_volume 1673.1(0.6)
_cod_original_sg_symbol_H-M ' P 21 21 21 '
_cod_original_formula_sum ' C16 H17 I O6 '
_cod_database_code 2016890

loop_
_chemical_melting_point
151
153

loop_
_space_group_symop_id
_space_group_symop_operation_xyz
1 x,y,z
2 -x+1/2,-y,z+1/2
3 x+1/2,-y+1/2,-z
4 -x,y+1/2,-z+1/2

loop_
_atom_site_aniso_label
_atom_site_aniso_U_11
_atom_site_aniso_U_22
_atom_site_aniso_U_33
_atom_site_aniso_U_12
_atom_site_aniso_U_13
_atom_site_aniso_U_23
I .0551(2) .0402(2) .0969(3) -.0096(2) .0083(2) .00430(10)
O1 .055(2) .048(2) .067(3) .0086(18) .0121(19) .0134(17)
O2 .0412(19) .0390(18) .072(3) .0036(17) .0103(18) .0069(14)
O3 .076(3) .054(3) .099(4) -.010(2) -.009(3) -.000(2)
O4 .073(3) .056(2) .087(3) .005(3) -.020(3) .011(2)
O5 .085(3) .052(2) .077(4) -.015(2) .011(3) .002(2)
O6 .132(6) .051(3) .111(6) .010(3) .001(4) -.023(3)
C1 .037(3) .042(3) .077(4) -.008(2) .003(2) .003(2)
C2 .037(3) .036(3) .122(6) -.006(3) .007(3) -.005(2)
C3 .042(3) .074(5) .134(8) -.024(5) .003(4) -.007(3)
C4 .058(3) .085(5) .111(8) -.033(5) -.017(4) .005(4)
C5 .060(3) .085(5) .074(5) -.011(4) -.006(3) .019(3)
C6 .045(3) .054(3) .077(4) -.007(3) .001(3) .005(2)
C7 .054(3) .054(3) .089(5) .015(3) .001(3) .009(3)
C8 .048(3) .043(3) .080(4) .008(3) .011(3) -.008(2)
C9 .042(2) .039(3) .066(4) -.002(2) -.002(2) .0059(18)
C10 .038(2) .036(2) .068(4) .008(2) .008(2) .0084(18)
C11 .046(3) .042(3) .075(4) .007(3) -.002(3) .003(2)
C12 .057(3) .034(2) .077(4) .004(2) .002(3) .010(2)
C13 .059(3) .042(3) .065(4) .005(2) -.000(3) .006(2)
C14 .073(4) .093(6) .087(7) -.017(5) -.020(4) .011(4)
C15 .066(3) .038(3) .089(5) -.003(3) -.004(3) .007(3)
C16 .117(7) .067(5) .090(6) -.028(4) -.008(5) -.004(4)

loop_
_atom_site_label
_atom_site_fract_x
_atom_site_fract_y
_atom_site_fract_z
_atom_site_U_iso_or_equiv
_atom_site_thermal_displace_type
_atom_site_calc_flag
_atom_site_calc_attached_atom
_atom_site_type_symbol
I .15803(3) .53481(2) .21680(7) .06410(10) Uani . . I
O1 .1307(3) .7484(3) .1498(7) .0566(13) Uani . . O
O2 .0337(3) .7792(2) .3822(7) .0506(12) Uani . . O
O3 -.0166(4) .7138(3) -.0670(9) .0765(18) Uani . . O
O4 -.0258(4) .8609(3) -.1271(9) .0722(17) Uani . . O
O5 .0816(4) .9362(3) .5253(8) .0713(18) Uani . . O
O6 .1185(5) .9888(4) .2495(11) .098(3) Uani . . O
C1 .1800(3) .7347(4) .4656(10) .0517(18) Uani . . C
C2 .2414(4) .8032(4) .4388(13) .065(3) Uani . . C
C3 .3021(5) .8237(6) .5727(16) .083(4) Uani . . C
C4 .3028(5) .7737(6) .7372(15) .085(3) Uani . . C
C5 .2448(5) .7046(6) .7613(12) .073(3) Uani . . C
C6 .1825(4) .6858(4) .6271(11) .058(2) Uani . . C
C7 .1235(4) .6073(5) .6605(12) .066(2) Uani . . C
C8 .0447(4) .6035(4) .5322(10) .0569(18) Uani . . C
C9 .0662(3) .6292(3) .3367(9) .0489(16) Uani . . C
C10 .1055(3) .7223(3) .3310(8) .0472(17) Uani . . C
C11 .0771(4) .8195(4) .0874(10) .0546(18) Uani . . C
C12 .0357(4) .8546(4) .2659(10) .0559(18) Uani . . C
C13 .0074(4) .7888(4) -.0463(10) .055(2) Uani . . C
C14 -.0975(6) .8435(7) -.2537(13) .084(3) Uani . . C
C15 .0851(5) .9346(4) .3448(12) .064(2) Uani . . C
C16 .1256(8) 1.0085(6) .6193(16) .092(4) Uani . . C
H2 .241(2) .839(2) .311(8) .16(6) Uiso . C2 H
H3 .348(3) .877(3) .551(8) .09(3) Uiso . C3 H
H4 .350(3) .790(3) .843(8) .10(3) Uiso . C4 H
H5 .247(2) .667(3) .887(6) .16(6) Uiso . C5 H
H71 .161(2) .547(3) .641(6) .12(6) Uiso . C7 H
H72 .100(2) .611(3) .801(6) .08(3) Uiso . C7 H
H81 .019(2) .537(2) .533(5) .09(3) Uiso . C8 H
H82 -.004(2) .649(2) .583(5) .07(2) Uiso . C8 H
H9 .0066(15) .6281(15) .258(5) .040(15) Uiso . C9 H
H11 .114(2) .869(2) .013(5) .11(4) Uiso . C11 H
H12 -.029(2) .8811(15) .247(5) .050(17) Uiso . C12 H
H141 -.120(3) .905(4) -.312(7) .10(3) Uiso . C14 H
H142 -.075(3) .800(4) -.362(7) .16(6) Uiso . C14 H
H143 -.151(3) .812(4) -.181(7) .13(4) Uiso . C14 H
H161 .119(4) 1.003(3) .767(8) .11(4) Uiso . C16 H
H162 .194(4) 1.006(3) .583(8) .12(4) Uiso . C16 H
H163 .098(4) 1.071(3) .574(8) .13(6) Uiso . C16 H

loop_
_atom_type_symbol
_atom_type_description
_atom_type_scat_dispersion_real
_atom_type_scat_dispersion_imag
_atom_type_scat_source
I Iodine -.579 6.835 'IT.4  Tab.2.2A 2.3.1'
O Oxygen .047 .032 'IT.4  Tab.2.2A 2.3.1'
C Carbon .017 .009 'IT.4  Tab.2.2A 2.3.1'
H Hydrogen .000 .000 'IT.4  Tab.2.2C      '

loop_
_geom_angle_atom_site_label_1
_geom_angle_atom_site_label_2
_geom_angle_atom_site_label_3
_geom_angle
_geom_angle_publ_flag
C10 O1 C11 110.2(4) yes
C10 O2 C12 107.9(4) yes
C13 O4 C14 114.8(6) yes
C15 O5 C16 117.7(6) yes
C6 C1 C10 120.1(5) yes
C2 C1 C10 120.3(6) yes
C2 C1 C6 119.2(6) yes
C1 C2 H2 119.0(10) no
C1 C2 C3 121.1(7) yes
C3 C2 H2 120.0(10) no
C2 C3 H3 121.0(10) no
C2 C3 C4 118.8(7) yes
C4 C3 H3 121.0(10) no
C3 C4 H4 119.0(10) no
C3 C4 C5 120.3(9) yes
C5 C4 H4 120.0(10) no
C4 C5 H5 119.0(10) no
C4 C5 C6 120.4(8) yes
C6 C5 H5 121.0(10) no
C1 C6 C5 120.2(6) yes
C5 C6 C7 117.2(7) yes
C1 C6 C7 122.5(6) yes
C6 C7 H72 108.0(10) no
C6 C7 H71 109.0(10) no
C6 C7 C8 114.0(6) yes
H71 C7 H72 109.0(10) no
C8 C7 H72 108.0(10) no
C8 C7 H71 108.0(10) no
C7 C8 H82 108.0(10) no
C7 C8 H81 109.0(10) no
C7 C8 C9 113.0(5) yes
H81 C8 H82 110.0(10) no
C9 C8 H82 108.0(10) no
C9 C8 H81 109.0(10) no
I C9 C8 110.5(4) yes
C8 C9 H9 108.0(10) no
C8 C9 C10 110.3(5) yes
I C9 H9 109 no
I C9 C10 109.5(3) yes
C10 C9 H9 109.0(10) no
C1 C10 C9 113.2(5) yes
O2 C10 C9 103.8(4) yes
O2 C10 C1 109.6(4) yes
O1 C10 C9 112.7(5) yes
O1 C10 C1 110.9(4) yes
O1 C10 O2 106.2(4) yes
O1 C11 H11 112.0(10) no
O1 C11 C13 112.4(5) yes
O1 C11 C12 103.2(5) yes
C13 C11 H11 105.0(10) no
C12 C11 H11 114.0(10) no
C12 C11 C13 110.7(5) yes
O2 C12 C11 103.7(4) yes
C11 C12 H12 113.0(10) no
C11 C12 C15 112.4(5) yes
O2 C12 H12 111.0(10) no
O2 C12 C15 114.7(6) yes
C15 C12 H12 102.0(10) no
O4 C13 C11 107.5(5) yes
O3 C13 C11 125.8(6) yes
O3 C13 O4 126.5(6) yes
O4 C14 H143 110.0(10) no
O4 C14 H142 109.0(10) no
O4 C14 H141 110.0(10) no
H142 C14 H143 109.0(10) no
H141 C14 H143 109.0(10) no
H141 C14 H142 110.0(10) no
O6 C15 C12 122.4(8) yes
O5 C15 C12 111.6(6) yes
O5 C15 O6 125.9(7) yes
O5 C16 H163 109.0(10) no
O5 C16 H162 108.0(10) no
O5 C16 H161 111.0(10) no
H162 C16 H163 109.0(10) no
H161 C16 H163 109.0(10) no
H161 C16 H162 109.0(10) no

loop_
_geom_bond_atom_site_label_1
_geom_bond_atom_site_label_2
_geom_bond_distance
_geom_bond_publ_flag
I C9 2.180(5) yes
O1 C10 1.425(7) yes
O1 C11 1.423(7) yes
O2 C10 1.443(6) yes
O2 C12 1.414(7) yes
O3 C13 1.197(7) yes
O4 C13 1.334(8) yes
O4 C14 1.460(10) yes
O5 C15 1.310(10) yes
O5 C16 1.450(10) yes
O6 C15 1.190(10) yes
C1 C2 1.409(8) yes
C1 C6 1.384(9) yes
C1 C10 1.513(8) yes
C2 C3 1.380(10) yes
C2 H2 1.080(10) no
C3 C4 1.410(10) yes
C3 H3 1.080(10) no
C4 C5 1.380(10) yes
C4 H4 1.080(10) no
C5 C6 1.390(10) yes
C5 H5 1.080(10) no
C6 C7 1.507(9) yes
C7 C8 1.526(9) yes
C7 H71 1.079(9) no
C7 H72 1.080(10) no
C8 C9 1.507(9) yes
C8 H81 1.079(8) no
C8 H82 1.079(8) no
C9 C10 1.526(7) yes
C9 H9 1.078(7) no
C11 C12 1.536(9) yes
C11 C13 1.515(9) yes
C11 H11 1.079(8) no
C12 C15 1.533(8) yes
C12 H12 1.079(8) no
C14 H141 1.080(10) no
C14 H142 1.080(10) no
C14 H143 1.080(10) no
C16 H161 1.080(10) no
C16 H162 1.080(10) no
C16 H163 1.080(10) no

loop_
_geom_contact_atom_site_label_1
_geom_contact_atom_site_label_2
_geom_contact_distance
I C9 2.180(5)
O1 O2 2.294(6)
O1 O3 2.799(7)
O1 C1 2.421(8)
O1 C2 2.820(9)
O1 C9 2.457(7)
O1 C12 2.320(7)
O1 C13 2.441(8)
O2 O5 2.684(6)
O2 C1 2.416(6)
O2 C8 2.866(7)
O2 C9 2.337(6)
O2 C11 2.321(8)
O2 C15 2.483(7)
O3 O4 2.261(6)
O3 C11 2.418(8)
O3 C14 2.681(11)
O4 C11 2.301(8)
O5 O6 2.225(9)
O5 C12 2.355(8)
O6 C11 2.878(8)
O6 C12 2.389(8)
O6 C16 2.701(13)
C1 C3 2.428(10)
C1 C4 2.787(11)
C1 C5 2.407(10)
C1 C7 2.535(9)
C1 C8 2.905(8)
C1 C9 2.537(7)
C2 C4 2.401(13)
C2 C5 2.771(12)
C2 C6 2.409(9)
C2 C10 2.536(7)
C3 C5 2.420(12)
C3 C6 2.796(10)
C4 C6 2.405(10)
C5 C7 2.476(10)
C6 C8 2.543(8)
C6 C9 2.888(9)
C6 C10 2.511(9)
C7 C9 2.530(10)
C7 C10 2.964(9)
C8 C10 2.490(8)
C10 C11 2.336(8)
C10 C12 2.309(7)
C11 C15 2.550(10)
C12 C13 2.510(9)
C13 C14 2.351(11)
C15 C16 2.364(13)
